data_2020489
loop_
_publ_author_name
'Bednarchuk, Tamara J.'
'Kinzhybalo, Vasyl'
'Pietraszko, Adam'

_publ_section_title
;
 Synthesis, structure and characterization of five new organically
 templated metal sulfates with 2-aminopyridinium
;
_journal_coeditor_code WQ3112
_journal_issue 5
_journal_name_full 'Acta Crystallographica Section C'
_journal_page_first 432
_journal_page_last 441
_journal_paper_doi 10.1107/S2053229616006458
_journal_volume 72
_journal_year 2016
_chemical_formula_iupac '(C5 H7 N2) [Al (H2 O)6] (S O4)2, 4H2 O'
_chemical_formula_moiety 'C5 H7 N2 +, Al H12 O6 3+, 2(O4 S 2-), 4(H2 O)'
_chemical_formula_sum 'C5 H27 Al N2 O18 S2'
_chemical_formula_weight 494.38
_chemical_name_systematic
;
2-Aminopyridinium hexaaquaaluminium(III) bis(sulfate) tetrahydrate
;
_space_group_crystal_system triclinic
_space_group_IT_number 2
_space_group_name_Hall '-P 1'
_space_group_name_H-M_alt 'P -1'
_symmetry_space_group_name_Hall '-P 1'
_symmetry_space_group_name_H-M 'P -1'
_atom_sites_solution_hydrogens mixed
_audit_creation_method
;
Olex2 1.2
(compiled 2015.09.30 svn.r3233 for OlexSys, GUI svn.r5103)
;
_cell_angle_alpha 72.30(3)
_cell_angle_beta 81.03(3)
_cell_angle_gamma 85.57(3)
_cell_formula_units_Z 2
_cell_length_a 6.667(3)
_cell_length_b 12.160(4)
_cell_length_c 12.911(4)
_cell_measurement_reflns_used 5322
_cell_measurement_temperature 99.98(13)
_cell_measurement_theta_max 29.5120
_cell_measurement_theta_min 2.1480
_cell_volume 984.5(7)
_computing_cell_refinement
;
CrysAlis PRO (Rigaku Oxford Diffraction, 2015)
;
_computing_data_collection
;
CrysAlis PRO (Rigaku Oxford Diffraction, 2015)
;
_computing_data_reduction
;
CrysAlis PRO (Rigaku Oxford Diffraction, 2015)
;
_computing_molecular_graphics
;
DIAMOND (Brandenburg, 1997)
;
_computing_publication_material
;
OLEX2 (Dolomanov <i>et al.</i>,  2009)
;
_computing_structure_refinement
;
SHELXL2014 (Sheldrick, 2015b)
;
_computing_structure_solution
;
SHELXT (Sheldrick, 2015a)
;
_diffrn_ambient_temperature 99.98(13)
_diffrn_detector_area_resol_mean 10.6249
_diffrn_measured_fraction_theta_full 0.999
_diffrn_measured_fraction_theta_max 0.870
_diffrn_measurement_device 'four-circle diffractometer'
_diffrn_measurement_device_type 'Rigaku Oxford Diffraction Xcalibur Atlas'
_diffrn_measurement_method '\w scans'
_diffrn_radiation_monochromator graphite
_diffrn_radiation_type MoK\a
_diffrn_radiation_wavelength 0.71073
_diffrn_reflns_av_R_equivalents 0.0270
_diffrn_reflns_limit_h_max 8
_diffrn_reflns_limit_h_min -9
_diffrn_reflns_limit_k_max 15
_diffrn_reflns_limit_k_min -15
_diffrn_reflns_limit_l_max 17
_diffrn_reflns_limit_l_min -17
_diffrn_reflns_number 14826
_diffrn_reflns_theta_full 26.000
_diffrn_reflns_theta_max 29.430
_diffrn_reflns_theta_min 2.763
_exptl_absorpt_coefficient_mu 0.405
_exptl_absorpt_correction_T_max 0.930
_exptl_absorpt_correction_T_min 0.869
_exptl_absorpt_correction_type analytical
_exptl_absorpt_process_details
;
[<i>CrysAlis PRO</i> (Rigaku Oxford Diffraction, 2015), based on
expressions
derived  by Clark & Reid (1995)]
;
_exptl_crystal_colour colourless
_exptl_crystal_density_diffrn 1.668
_exptl_crystal_description block
_exptl_crystal_F_000 520
_exptl_crystal_size_max 0.498
_exptl_crystal_size_mid 0.327
_exptl_crystal_size_min 0.195
_refine_diff_density_max 0.320
_refine_diff_density_min -0.617
_refine_ls_extinction_method none
_refine_ls_goodness_of_fit_ref 1.022
_refine_ls_hydrogen_treatment mixed
_refine_ls_matrix_type full
_refine_ls_number_parameters 316
_refine_ls_number_reflns 4751
_refine_ls_number_restraints 20
_refine_ls_restrained_S_all 1.021
_refine_ls_R_factor_all 0.0522
_refine_ls_R_factor_gt 0.0360
_refine_ls_shift/su_max 0.001
_refine_ls_shift/su_mean 0.000
_refine_ls_structure_factor_coef Fsqd
_refine_ls_weighting_details 'w=1/[\s^2^(Fo^2^)+(0.0420P)^2^+0.4520P] where P=(Fo^2^+2Fc^2^)/3'
_refine_ls_weighting_scheme calc
_refine_ls_wR_factor_gt 0.0836
_refine_ls_wR_factor_ref 0.0928
_reflns_number_gt 3685
_reflns_number_total 4751
_reflns_threshold_expression 'I > 2\s(I)'
_cod_data_source_file wq3112sup1.cif
_cod_data_source_block I
_cod_depositor_comments 'Adding full bibliography for 2020489--2020493.cif.'
_cod_database_code 2020489
_cod_database_fobs_code 2020489
_shelx_space_group_comment
;
The symmetry employed for this shelxl refinement is uniquely defined
by the following loop, which should always be used as a source of
symmetry information in preference to the above space-group names.
They are only intended as comments.
;

loop_
_space_group_symop_operation_xyz
'x, y, z'
'-x, -y, -z'

loop_
_atom_site_type_symbol
_atom_site_label
_atom_site_fract_x
_atom_site_fract_y
_atom_site_fract_z
_atom_site_U_iso_or_equiv
_atom_site_adp_type
_atom_site_calc_flag
_atom_site_occupancy
Al Al1 0.5000 0.0000 0.5000 0.00796(16) Uani d 1
O O11W 0.64761(18) 0.08727(10) 0.36697(11) 0.0105(3) Uani d 1
H H11A 0.640(3) 0.0781(18) 0.3073(14) 0.016 Uiso d 1
H H11B 0.762(2) 0.1150(17) 0.3618(17) 0.016 Uiso d 1
O O12W 0.38678(18) 0.13785(10) 0.52461(11) 0.0105(3) Uani d 1
H H12A 0.284(3) 0.1365(18) 0.5739(15) 0.016 Uiso d 1
H H12B 0.361(3) 0.1918(15) 0.4703(15) 0.016 Uiso d 1
O O13W 0.71181(18) 0.00732(10) 0.57732(11) 0.0105(3) Uani d 1
H H13A 0.812(3) -0.0391(16) 0.5869(17) 0.016 Uiso d 1
H H13B 0.726(3) 0.0623(16) 0.6018(17) 0.016 Uiso d 1
Al Al2 0.5000 0.5000 0.5000 0.00801(16) Uani d 1
O O21W 0.62866(18) 0.36833(10) 0.46954(11) 0.0105(3) Uani d 1
H H21A 0.651(3) 0.3090(15) 0.5199(15) 0.016 Uiso d 1
H H21B 0.729(3) 0.3711(18) 0.4194(15) 0.016 Uiso d 1
O O22W 0.65215(18) 0.59526(11) 0.37401(11) 0.0118(3) Uani d 1
H H22A 0.613(3) 0.6341(17) 0.3134(14) 0.018 Uiso d 1
H H22B 0.762(3) 0.6215(17) 0.3759(18) 0.018 Uiso d 1
O O23W 0.70379(18) 0.50546(11) 0.58517(11) 0.0114(3) Uani d 1
H H23A 0.801(3) 0.4575(16) 0.5978(17) 0.017 Uiso d 1
H H23B 0.718(3) 0.5610(16) 0.6071(18) 0.017 Uiso d 1
S S1 0.91029(6) 0.20997(3) 0.68614(4) 0.00876(11) Uani d 1
O O11 0.84308(18) 0.20057(10) 0.80334(10) 0.0121(3) Uani d 1
O O12 0.98659(18) 0.32749(10) 0.62760(11) 0.0129(3) Uani d 1
O O13 0.73407(18) 0.19311(10) 0.63619(10) 0.0116(3) Uani d 1
O O14 1.06889(18) 0.12046(10) 0.67919(11) 0.0139(3) Uani d 1
S S2 0.09053(6) 0.28132(3) 0.31390(4) 0.00884(11) Uani d 1
O O21 0.00743(17) 0.16827(10) 0.38119(10) 0.0124(3) Uani d 1
O O22 0.27136(18) 0.30327(10) 0.35807(10) 0.0120(3) Uani d 1
O O23 -0.06040(18) 0.37597(10) 0.31594(11) 0.0142(3) Uani d 1
O O24 0.15050(19) 0.27888(10) 0.19974(10) 0.0139(3) Uani d 1
N N1 0.2134(2) 0.47940(12) 0.03559(13) 0.0134(3) Uani d 1
H H1 0.1694 0.4196 0.0875 0.016 Uiso calc 1
C C2 0.1898(3) 0.58361(15) 0.05441(15) 0.0131(4) Uani d 1
N N2 0.0992(2) 0.58848(13) 0.15262(13) 0.0173(3) Uani d 1
H H2A 0.0574 0.5264 0.2021 0.021 Uiso calc 1
H H2B 0.0825 0.6537 0.1665 0.021 Uiso calc 1
C C3 0.2632(3) 0.68047(15) -0.03180(16) 0.0155(4) Uani d 1
H H3 0.2504 0.7535 -0.0220 0.019 Uiso calc 1
C C4 0.3527(3) 0.66674(16) -0.12932(17) 0.0180(4) Uani d 1
H H4 0.4009 0.7309 -0.1860 0.022 Uiso calc 1
C C5 0.3737(3) 0.55711(17) -0.14604(16) 0.0174(4) Uani d 1
H H5 0.4341 0.5481 -0.2131 0.021 Uiso calc 1
C C6 0.3037(3) 0.46511(16) -0.06194(16) 0.0150(4) Uani d 1
H H6 0.3173 0.3917 -0.0707 0.018 Uiso calc 1
O O1W 0.4378(2) 0.27903(11) 0.81670(11) 0.0156(3) Uani d 1
H H1WA 0.555(3) 0.2484(18) 0.8117(19) 0.023 Uiso d 1
H H1WB 0.360(3) 0.2229(16) 0.8478(18) 0.023 Uiso d 1
O O2W 0.1749(2) 0.10078(12) 0.92133(12) 0.0181(3) Uani d 1
H H2WA 0.061(3) 0.1135(19) 0.9014(19) 0.027 Uiso d 1
H H2WB 0.164(4) 0.091(2) 0.9861(14) 0.027 Uiso d 1
O O3W 0.1666(2) 0.07501(12) 0.14593(12) 0.0180(3) Uani d 1
H H3WA 0.089(3) 0.0290(17) 0.1929(16) 0.027 Uiso d 1
H H3WB 0.141(3) 0.1356(16) 0.1639(19) 0.027 Uiso d 1
O O4W 0.5926(2) 0.05318(12) 0.18214(12) 0.0189(3) Uani d 1
H H4WA 0.471(3) 0.0479(19) 0.1738(19) 0.028 Uiso d 1
H H4WB 0.665(3) 0.0103(18) 0.1544(19) 0.028 Uiso d 1

loop_
_atom_site_aniso_label
_atom_site_aniso_U_11
_atom_site_aniso_U_22
_atom_site_aniso_U_33
_atom_site_aniso_U_12
_atom_site_aniso_U_13
_atom_site_aniso_U_23
Al1 0.0075(3) 0.0073(3) 0.0095(4) -0.0004(3) -0.0019(3) -0.0027(3)
O11W 0.0096(6) 0.0129(6) 0.0095(7) -0.0033(5) -0.0007(5) -0.0038(5)
O12W 0.0113(6) 0.0093(6) 0.0098(7) 0.0009(5) -0.0012(5) -0.0016(5)
O13W 0.0103(6) 0.0084(6) 0.0155(7) 0.0014(5) -0.0055(5) -0.0060(5)
Al2 0.0078(3) 0.0071(3) 0.0089(4) -0.0005(3) -0.0018(3) -0.0017(3)
O21W 0.0112(6) 0.0088(6) 0.0107(7) 0.0010(5) -0.0013(5) -0.0019(5)
O22W 0.0095(6) 0.0127(6) 0.0120(7) -0.0026(5) -0.0026(5) -0.0011(5)
O23W 0.0118(6) 0.0088(6) 0.0159(7) 0.0011(5) -0.0052(5) -0.0059(5)
S1 0.0083(2) 0.0082(2) 0.0099(2) 0.00001(15) -0.00166(16) -0.00276(17)
O11 0.0130(6) 0.0146(6) 0.0095(6) 0.0005(5) -0.0013(5) -0.0049(5)
O12 0.0112(6) 0.0090(6) 0.0165(7) -0.0023(5) -0.0036(5) 0.0003(5)
O13 0.0120(6) 0.0108(6) 0.0134(7) -0.0013(5) -0.0039(5) -0.0045(5)
O14 0.0128(6) 0.0128(6) 0.0141(7) 0.0041(5) -0.0007(5) -0.0031(5)
S2 0.0086(2) 0.0083(2) 0.0096(2) -0.00033(15) -0.00152(16) -0.00245(17)
O21 0.0103(6) 0.0098(6) 0.0157(7) -0.0020(5) -0.0022(5) -0.0009(5)
O22 0.0123(6) 0.0097(6) 0.0143(7) -0.0024(5) -0.0037(5) -0.0025(5)
O23 0.0134(6) 0.0120(6) 0.0147(7) 0.0029(5) -0.0006(5) -0.0018(5)
O24 0.0187(6) 0.0131(6) 0.0105(7) -0.0003(5) -0.0011(5) -0.0048(5)
N1 0.0142(7) 0.0108(7) 0.0150(8) -0.0015(6) -0.0031(6) -0.0025(6)
C2 0.0100(8) 0.0147(9) 0.0160(10) -0.0004(7) -0.0049(7) -0.0050(8)
N2 0.0261(9) 0.0110(7) 0.0157(9) -0.0030(6) -0.0005(7) -0.0059(7)
C3 0.0156(9) 0.0108(8) 0.0196(10) -0.0002(7) -0.0058(8) -0.0024(8)
C4 0.0142(9) 0.0177(9) 0.0168(10) -0.0016(7) -0.0038(8) 0.0038(8)
C5 0.0135(9) 0.0252(10) 0.0134(10) 0.0014(7) -0.0036(7) -0.0051(8)
C6 0.0119(8) 0.0184(9) 0.0178(10) 0.0025(7) -0.0052(7) -0.0091(8)
O1W 0.0119(6) 0.0159(7) 0.0168(7) 0.0010(5) -0.0001(6) -0.0032(6)
O2W 0.0168(7) 0.0233(7) 0.0145(7) -0.0002(6) -0.0040(6) -0.0050(6)
O3W 0.0265(7) 0.0128(7) 0.0153(8) -0.0023(5) -0.0023(6) -0.0049(6)
O4W 0.0195(7) 0.0206(7) 0.0196(8) 0.0015(6) -0.0043(6) -0.0098(6)

loop_
_atom_type_symbol
_atom_type_description
_atom_type_scat_dispersion_real
_atom_type_scat_dispersion_imag
_atom_type_scat_source
C C 0.0033 0.0016 'International Tables Vol C Tables 4.2.6.8 and 6.1.1.4'
H H 0.0000 0.0000 'International Tables Vol C Tables 4.2.6.8 and 6.1.1.4'
Al Al 0.0645 0.0514 'International Tables Vol C Tables 4.2.6.8 and 6.1.1.4'
N N 0.0061 0.0033 'International Tables Vol C Tables 4.2.6.8 and 6.1.1.4'
O O 0.0106 0.0060 'International Tables Vol C Tables 4.2.6.8 and 6.1.1.4'
S S 0.1246 0.1234 'International Tables Vol C Tables 4.2.6.8 and 6.1.1.4'

loop_
_exptl_crystal_face_index_h
_exptl_crystal_face_index_k
_exptl_crystal_face_index_l
_exptl_crystal_face_perp_dist
0 0 1 0.0976
0 0 -1 0.0976
-1 -5 -1 0.1951
-1 0 0 0.1500
1 0 0 0.1500
0 5 3 0.2193
5 -1 0 0.1393
5 -3 -1 0.1270
8 -5 7 0.1240
4 -4 -15 0.1297
-8 0 -11 0.1746

loop_
_geom_angle_atom_site_label_1
_geom_angle_atom_site_label_2
_geom_angle_atom_site_label_3
_geom_angle_site_symmetry_1
_geom_angle_site_symmetry_3
_geom_angle
_geom_angle_publ_flag
O11W Al1 O11W 2_656 . 180.0 n
O12W Al1 O11W . . 89.45(6) y
O12W Al1 O11W 2_656 2_656 89.45(6) n
O12W Al1 O11W 2_656 . 90.54(6) n
O12W Al1 O11W . 2_656 90.55(6) y
O12W Al1 O12W 2_656 . 180.0 n
O13W Al1 O11W . 2_656 89.07(6) n
O13W Al1 O11W . . 90.93(6) y
O13W Al1 O11W 2_656 2_656 90.93(6) n
O13W Al1 O11W 2_656 . 89.07(6) y
O13W Al1 O12W . . 89.22(6) y
O13W Al1 O12W 2_656 . 90.78(6) y
O13W Al1 O12W . 2_656 90.78(6) n
O13W Al1 O12W 2_656 2_656 89.22(6) n
O13W Al1 O13W 2_656 . 180.0 n
Al1 O11W H11A . . 123.1(15) ?
Al1 O11W H11B . . 124.4(15) ?
H11A O11W H11B . . 107(2) ?
Al1 O12W H12A . . 120.6(14) ?
Al1 O12W H12B . . 117.7(14) ?
H12A O12W H12B . . 105(2) ?
Al1 O13W H13A . . 126.0(14) ?
Al1 O13W H13B . . 123.9(14) ?
H13A O13W H13B . . 109.8(19) ?
O21W Al2 O21W 2_666 . 180.00(4) n
O21W Al2 O22W 2_666 . 89.68(6) y
O21W Al2 O22W . 2_666 89.68(6) n
O21W Al2 O22W 2_666 2_666 90.32(6) n
O21W Al2 O22W . . 90.32(6) y
O21W Al2 O23W 2_666 2_666 90.26(6) n
O21W Al2 O23W . . 90.26(6) y
O21W Al2 O23W 2_666 . 89.74(6) y
O21W Al2 O23W . 2_666 89.74(6) n
O22W Al2 O22W . 2_666 180.0 n
O22W Al2 O23W . 2_666 89.63(6) y
O22W Al2 O23W 2_666 2_666 90.37(6) n
O22W Al2 O23W . . 90.37(6) y
O22W Al2 O23W 2_666 . 89.63(6) n
O23W Al2 O23W 2_666 . 180.0 n
Al2 O21W H21A . . 121.2(14) ?
Al2 O21W H21B . . 123.4(14) ?
H21A O21W H21B . . 105(2) ?
Al2 O22W H22A . . 128.9(15) ?
Al2 O22W H22B . . 122.3(15) ?
H22A O22W H22B . . 107(2) ?
Al2 O23W H23A . . 125.2(14) ?
Al2 O23W H23B . . 123.8(15) ?
H23A O23W H23B . . 110(2) ?
O11 S1 O12 . . 109.44(8) ?
O13 S1 O11 . . 108.96(8) ?
O13 S1 O12 . . 108.18(8) ?
O14 S1 O11 . . 108.71(8) ?
O14 S1 O12 . . 111.37(8) ?
O14 S1 O13 . . 110.15(7) ?
O21 S2 O22 . . 109.45(8) ?
O23 S2 O21 . . 111.23(8) ?
O23 S2 O22 . . 108.31(7) ?
O23 S2 O24 . . 109.38(8) ?
O24 S2 O21 . . 109.05(8) ?
O24 S2 O22 . . 109.40(8) ?
C2 N1 H1 . . 118.5 ?
C2 N1 C6 . . 122.95(16) ?
C6 N1 H1 . . 118.5 ?
N1 C2 C3 . . 117.53(16) ?
N2 C2 N1 . . 118.35(17) ?
N2 C2 C3 . . 124.12(16) ?
C2 N2 H2A . . 120.0 ?
C2 N2 H2B . . 120.0 ?
H2A N2 H2B . . 120.0 ?
C2 C3 H3 . . 120.1 ?
C4 C3 C2 . . 119.75(16) ?
C4 C3 H3 . . 120.1 ?
C3 C4 H4 . . 119.4 ?
C3 C4 C5 . . 121.12(18) ?
C5 C4 H4 . . 119.4 ?
C4 C5 H5 . . 120.9 ?
C6 C5 C4 . . 118.21(18) ?
C6 C5 H5 . . 120.9 ?
N1 C6 H6 . . 119.8 ?
C5 C6 N1 . . 120.44(16) ?
C5 C6 H6 . . 119.8 ?
H1WA O1W H1WB . . 105(2) ?
H2WA O2W H2WB . . 109(2) ?
H3WA O3W H3WB . . 102(2) ?
H4WA O4W H4WB . . 109(2) ?

loop_
_geom_bond_atom_site_label_1
_geom_bond_atom_site_label_2
_geom_bond_site_symmetry_2
_geom_bond_distance
_geom_bond_publ_flag
Al1 O11W 2_656 1.8896(15) ?
Al1 O11W . 1.8896(15) y
Al1 O12W 2_656 1.8799(13) ?
Al1 O12W . 1.8799(13) y
Al1 O13W 2_656 1.8739(14) ?
Al1 O13W . 1.8740(14) y
O11W H11A . 0.821(15) ?
O11W H11B . 0.841(15) ?
O12W H12A . 0.859(15) ?
O12W H12B . 0.833(15) ?
O13W H13A . 0.842(15) ?
O13W H13B . 0.839(15) ?
Al2 O21W 2_666 1.8760(13) ?
Al2 O21W . 1.8760(13) y
Al2 O22W 2_666 1.8810(16) ?
Al2 O22W . 1.8810(16) y
Al2 O23W 2_666 1.8930(14) ?
Al2 O23W . 1.8930(14) y
O21W H21A . 0.833(15) ?
O21W H21B . 0.852(15) ?
O22W H22A . 0.850(15) ?
O22W H22B . 0.830(15) ?
O23W H23A . 0.837(15) ?
O23W H23B . 0.825(15) ?
S1 O11 . 1.4815(14) ?
S1 O12 . 1.4859(14) ?
S1 O13 . 1.4806(13) ?
S1 O14 . 1.4707(13) ?
S2 O21 . 1.4808(14) ?
S2 O22 . 1.4855(13) ?
S2 O23 . 1.4728(13) ?
S2 O24 . 1.4745(14) ?
N1 H1 . 0.8600 ?
N1 C2 . 1.354(2) ?
N1 C6 . 1.363(2) ?
C2 N2 . 1.333(2) ?
C2 C3 . 1.410(3) ?
N2 H2A . 0.8600 ?
N2 H2B . 0.8600 ?
C3 H3 . 0.9300 ?
C3 C4 . 1.359(3) ?
C4 H4 . 0.9300 ?
C4 C5 . 1.407(3) ?
C5 H5 . 0.9300 ?
C5 C6 . 1.354(3) ?
C6 H6 . 0.9300 ?
O1W H1WA . 0.841(15) ?
O1W H1WB . 0.849(16) ?
O2W H2WA . 0.825(16) ?
O2W H2WB . 0.800(16) ?
O3W H3WA . 0.831(16) ?
O3W H3WB . 0.836(16) ?
O4W H4WA . 0.845(16) ?
O4W H4WB . 0.808(16) ?

loop_
_geom_hbond_atom_site_label_D
_geom_hbond_atom_site_label_H
_geom_hbond_atom_site_label_A
_geom_hbond_site_symmetry_A
_geom_hbond_distance_DH
_geom_hbond_distance_HA
_geom_hbond_distance_DA
_geom_hbond_angle_DHA
O11W H11A O4W . 0.821(15) 1.810(15) 2.626(2) 173(2)
O11W H11B O21 1_655 0.841(15) 1.885(16) 2.715(2) 168(2)
O12W H12A O14 1_455 0.859(15) 1.791(16) 2.648(2) 175(2)
O12W H12B O22 . 0.833(15) 1.800(16) 2.628(2) 173(2)
O13W H13A O21 2_656 0.842(15) 1.884(16) 2.711(2) 167(2)
O13W H13B O13 . 0.839(15) 1.783(15) 2.6144(18) 171(2)
O21W H21A O13 . 0.833(15) 1.843(16) 2.667(2) 170(2)
O21W H21B O23 1_655 0.852(15) 1.770(16) 2.622(2) 180(3)
O22W H22A O1W 2_666 0.850(15) 1.760(16) 2.606(2) 173(2)
O22W H22B O12 2_766 0.830(15) 1.819(16) 2.647(2) 175(2)
O23W H23A O12 . 0.837(15) 1.913(16) 2.740(2) 169(2)
O23W H23B O22 2_666 0.825(15) 1.847(16) 2.6660(18) 172(2)
N1 H1 O24 . 0.86 1.87 2.711(2) 164
N2 H2A O23 . 0.86 2.09 2.944(2) 176
N2 H2B O11 2_666 0.86 2.04 2.856(2) 159
C6 H6 O1W 1_554 0.93 2.30 3.127(2) 147
O1W H1WA O11 . 0.841(15) 1.959(16) 2.792(2) 170(2)
O1W H1WB O2W . 0.849(16) 1.920(16) 2.768(2) 177(2)
O2W H2WA O11 1_455 0.825(16) 2.089(18) 2.864(2) 156(2)
O2W H2WB O3W 1_556 0.800(16) 2.016(16) 2.812(2) 173(2)
O3W H3WA O14 2_656 0.831(16) 2.250(17) 3.069(2) 169(2)
O3W H3WB O24 . 0.836(16) 1.942(16) 2.7609(19) 166(2)
O4W H4WA O3W . 0.845(16) 2.099(17) 2.929(2) 167(2)
O4W H4WB O2W 2_656 0.808(16) 2.044(16) 2.849(2) 175(2)

loop_
_geom_torsion_atom_site_label_1
_geom_torsion_atom_site_label_2
_geom_torsion_atom_site_label_3
_geom_torsion_atom_site_label_4
_geom_torsion
N1 C2 C3 C4 0.3(3)
C2 N1 C6 C5 -0.5(3)
C2 C3 C4 C5 0.0(3)
N2 C2 C3 C4 -179.69(17)
C3 C4 C5 C6 -0.5(3)
C4 C5 C6 N1 0.8(3)
C6 N1 C2 N2 179.93(16)
C6 N1 C2 C3 -0.1(2)
